data_4336555
loop_
_publ_author_name
'Aleksandra Gerus'
'Katarzyna \'Slepokura'
'Jerzy Lisowski'

_publ_contact_author_address
;
Department of Chemistry, 
University of Wroclaw, 
14 F. Joliot-Curie
50-383 Wroclaw,
Poland
;
_publ_contact_author_email jerzy.lisowski@chem.uni.wroc.pl
_publ_contact_author_fax '+48 71 3282348'
_publ_contact_author_name 'Jerzy Lisowski'
_publ_contact_author_phone '+48 71 3757252'
_publ_section_title
;
 Anion and Solvent Induced Chirality Inversion in Macrocyclic Lanthanide
 Complexes
;
_journal_name_full 'Inorganic Chemistry'
_journal_page_first 12450
_journal_page_last 12460
_journal_paper_doi 10.1021/ic401437r
_journal_volume 52
_journal_year 2013
_chemical_absolute_configuration rmad
_chemical_formula_moiety 'C26 H40 Cl N6 O Yb, 2(Cl), C2 H3 N'
_chemical_formula_sum 'C28 H43 Cl3 N7 O Yb'
_chemical_formula_weight 773.08
_chemical_name_systematic
;
 ?
;
_space_group_crystal_system orthorhombic
_space_group_IT_number 19
_space_group_name_Hall 'P 2ac 2ab'
_space_group_name_H-M_alt 'P 21 21 21'
_symmetry_space_group_name_Hall 'P 2ac 2ab'
_symmetry_space_group_name_H-M 'P 21 21 21'
_atom_sites_solution_hydrogens mixed
_atom_sites_solution_primary direct
_atom_sites_solution_secondary difmap
_audit_creation_method SHELXL-2013
_cell_angle_alpha 90
_cell_angle_beta 90
_cell_angle_gamma 90
_cell_formula_units_Z 4
_cell_length_a 7.969(2)
_cell_length_b 18.679(5)
_cell_length_c 20.558(5)
_cell_measurement_reflns_used 21419
_cell_measurement_temperature 102(2)
_cell_measurement_theta_max 36.81
_cell_measurement_theta_min 2.77
_cell_volume 3060.1(13)
_computing_cell_refinement
;
CrysAlis RED, Oxford Diffraction Ltd.,
Version 1.171.33.42 (release 29-05-2009 CrysAlis171 .NET)
(compiled May 29 2009,17:40:42)
;
_computing_data_collection
;
CrysAlis CCD, Oxford Diffraction Ltd.,
Version 1.171.33.42 (release 29-05-2009 CrysAlis171 .NET)
(compiled May 29 2009,17:40:42)
;
_computing_data_reduction
;
CrysAlis RED, Oxford Diffraction Ltd.,
Version 1.171.33.42 (release 29-05-2009 CrysAlis171 .NET)
(compiled May 29 2009,17:40:42)
;
_computing_structure_refinement 'SHELXL-2013 (Sheldrick, 2013)'
_diffrn_ambient_temperature 102(2)
_diffrn_measured_fraction_theta_full 0.998
_diffrn_measured_fraction_theta_max 0.879
_diffrn_measurement_device_type
;
Kuma KM4 CCD kappa-geometry diffractometer with a Sapphire CCD camera
;
_diffrn_measurement_method 'omega scan'
_diffrn_radiation_type MoK\a
_diffrn_radiation_wavelength 0.71073
_diffrn_reflns_av_R_equivalents 0.0366
_diffrn_reflns_av_unetI/netI 0.0344
_diffrn_reflns_Laue_measured_fraction_full 0.998
_diffrn_reflns_Laue_measured_fraction_max 0.879
_diffrn_reflns_limit_h_max 8
_diffrn_reflns_limit_h_min -10
_diffrn_reflns_limit_k_max 25
_diffrn_reflns_limit_k_min -25
_diffrn_reflns_limit_l_max 26
_diffrn_reflns_limit_l_min -29
_diffrn_reflns_number 27981
_diffrn_reflns_point_group_measured_fraction_full 0.998
_diffrn_reflns_point_group_measured_fraction_max 0.849
_diffrn_reflns_theta_full 25.242
_diffrn_reflns_theta_max 31.095
_diffrn_reflns_theta_min 2.779
_diffrn_source 'Enhance (Mo) x-ray Source'
_exptl_absorpt_coefficient_mu 3.353
_exptl_absorpt_correction_T_max 0.821
_exptl_absorpt_correction_T_min 0.518
_exptl_absorpt_correction_type analytical
_exptl_absorpt_process_details
;
CrysAlis RED, Oxford Diffraction Ltd.,
Version 1.171.33.42 (release 29-05-2009 CrysAlis171 .NET)
(compiled May 29 2009,17:40:42)
Analytical numeric absorption correction using a multifaceted crystal
            model based on expressions derived by R.C. Clark & J.S. Reid.
(Clark, R. C. & Reid, J. S. (1995). Acta Cryst. A51, 887-897)
;
_exptl_crystal_colour yellowish
_exptl_crystal_density_diffrn 1.678
_exptl_crystal_description plate
_exptl_crystal_F_000 1556
_exptl_crystal_size_max 0.21
_exptl_crystal_size_mid 0.15
_exptl_crystal_size_min 0.06
_refine_diff_density_max 1.155
_refine_diff_density_min -0.587
_refine_diff_density_rms 0.116
_refine_ls_abs_structure_details
;
 Flack x determined using 3194 quotients [(I+)-(I-)]/[(I+)+(I-)]
 (Parsons and Flack (2004), Acta Cryst. A60, s61).
;
_refine_ls_abs_structure_Flack -0.021(3)
_refine_ls_extinction_method none
_refine_ls_goodness_of_fit_ref 1.006
_refine_ls_hydrogen_treatment constr
_refine_ls_matrix_type full
_refine_ls_number_parameters 362
_refine_ls_number_reflns 8356
_refine_ls_number_restraints 2
_refine_ls_restrained_S_all 1.006
_refine_ls_R_factor_all 0.0282
_refine_ls_R_factor_gt 0.0252
_refine_ls_shift/su_max 0.002
_refine_ls_shift/su_mean 0.000
_refine_ls_structure_factor_coef Fsqd
_refine_ls_weighting_details
;
 w=1/[\s^2^(Fo^2^)+(0.0350P)^2^]
 where P=(Fo^2^+2Fc^2^)/3
;
_refine_ls_weighting_scheme calc
_refine_ls_wR_factor_gt 0.0560
_refine_ls_wR_factor_ref 0.0566
_reflns_Friedel_coverage 0.733
_reflns_Friedel_fraction_full 0.998
_reflns_Friedel_fraction_max 0.810
_reflns_number_gt 7777
_reflns_number_total 8356
_reflns_threshold_expression 'I > 2\s(I)'
_cod_data_source_file ic401437r_si_002_7.cif
_cod_data_source_block aku12ab
_cod_database_code 4336555
_shelx_space_group_comment
;
The symmetry employed for this shelxl refinement is uniquely defined
by the following loop, which should always be used as a source of
symmetry information in preference to the above space-group names.
They are only intended as comments.
;
_shelx_estimated_absorpt_t_min 0.539
_shelx_estimated_absorpt_t_max 0.824
_shelxl_version_number 2013-2

loop_
_space_group_symop_operation_xyz
'x, y, z'
'-x+1/2, -y, z+1/2'
'x+1/2, -y+1/2, -z'
'-x, y+1/2, -z+1/2'

loop_
_atom_site_label
_atom_site_type_symbol
_atom_site_fract_x
_atom_site_fract_y
_atom_site_fract_z
_atom_site_U_iso_or_equiv
_atom_site_adp_type
_atom_site_occupancy
_atom_site_site_symmetry_order
_atom_site_calc_flag
_atom_site_refinement_flags_posn
_atom_site_refinement_flags_adp
Yb1 Yb 0.82621(2) 0.63096(2) 0.18547(2) 0.01283(5) Uani 1 1 d . .
Cl1 Cl 0.99577(14) 0.58925(6) 0.28994(5) 0.0195(2) Uani 1 1 d . .
Cl2 Cl 1.32616(16) 0.76996(5) 0.12615(4) 0.01825(19) Uani 1 1 d . .
Cl3 Cl 1.30283(14) 0.52669(6) 0.08705(5) 0.0202(2) Uani 1 1 d . .
N1 N 0.8006(5) 0.74270(19) 0.12734(16) 0.0149(7) Uani 1 1 d . .
N2 N 0.8596(5) 0.7388(2) 0.25531(17) 0.0178(8) Uani 1 1 d . .
H2N H 0.9332 0.7248 0.2926 0.021 Uiso 1 1 calc R U
N3 N 0.5513(5) 0.6726(2) 0.22894(16) 0.0157(7) Uani 1 1 d . .
H3N H 0.5081 0.7098 0.1982 0.019 Uiso 1 1 calc R U
N4 N 0.6532(5) 0.53262(19) 0.22217(15) 0.0149(7) Uani 1 1 d . .
N5 N 0.9085(5) 0.5116(2) 0.14319(16) 0.0153(7) Uani 1 1 d . .
H5N H 1.0301 0.5138 0.1313 0.018 Uiso 1 1 calc R U
N6 N 0.6920(5) 0.61174(18) 0.07902(15) 0.0169(7) Uani 1 1 d . .
H6N H 0.5806 0.5895 0.0887 0.020 Uiso 1 1 calc R U
C1 C 0.7280(6) 0.7450(2) 0.06858(19) 0.0171(9) Uani 1 1 d . .
C2 C 0.7188(6) 0.8099(3) 0.0334(2) 0.0235(11) Uani 1 1 d . .
H2 H 0.6648 0.8115 -0.0078 0.028 Uiso 1 1 calc R U
C3 C 0.7891(6) 0.8703(3) 0.0594(2) 0.0285(11) Uani 1 1 d . .
H3 H 0.7856 0.9141 0.0360 0.034 Uiso 1 1 calc R U
C4 C 0.8650(6) 0.8676(3) 0.1198(2) 0.0253(10) Uani 1 1 d . .
H4 H 0.9134 0.9093 0.1385 0.030 Uiso 1 1 calc R U
C5 C 0.8691(6) 0.8027(3) 0.1528(2) 0.0194(10) Uani 1 1 d . .
C6 C 0.9504(6) 0.7939(3) 0.2179(2) 0.0210(9) Uani 1 1 d . .
H6A H 1.0691 0.7795 0.2123 0.025 Uiso 1 1 calc R U
H6B H 0.9480 0.8400 0.2417 0.025 Uiso 1 1 calc R U
C7 C 0.7020(6) 0.7682(2) 0.28344(19) 0.0178(9) Uani 1 1 d . .
H7 H 0.6535 0.8019 0.2507 0.021 Uiso 1 1 calc R U
C8 C 0.7327(7) 0.8112(3) 0.3464(2) 0.0249(11) Uani 1 1 d . .
H8A H 0.7858 0.7798 0.3793 0.030 Uiso 1 1 calc R U
H8B H 0.8106 0.8512 0.3372 0.030 Uiso 1 1 calc R U
C9 C 0.5695(7) 0.8407(3) 0.3732(2) 0.0278(11) Uani 1 1 d . .
H9A H 0.5915 0.8656 0.4149 0.033 Uiso 1 1 calc R U
H9B H 0.5225 0.8760 0.3423 0.033 Uiso 1 1 calc R U
C10 C 0.4434(7) 0.7813(3) 0.3842(2) 0.0298(12) Uani 1 1 d . .
H10A H 0.3364 0.8021 0.3997 0.036 Uiso 1 1 calc R U
H10B H 0.4859 0.7485 0.4182 0.036 Uiso 1 1 calc R U
C11 C 0.4119(6) 0.7391(3) 0.3216(2) 0.0240(10) Uani 1 1 d . .
H11A H 0.3589 0.7710 0.2890 0.029 Uiso 1 1 calc R U
H11B H 0.3332 0.6994 0.3308 0.029 Uiso 1 1 calc R U
C12 C 0.5752(6) 0.7086(2) 0.29359(19) 0.0159(9) Uani 1 1 d . .
H12 H 0.6226 0.6731 0.3250 0.019 Uiso 1 1 calc R U
C13 C 0.4263(5) 0.6149(2) 0.2307(2) 0.0179(9) Uani 1 1 d . .
H13A H 0.3747 0.6098 0.1872 0.021 Uiso 1 1 calc R U
H13B H 0.3365 0.6277 0.2619 0.021 Uiso 1 1 calc R U
C14 C 0.5024(6) 0.5457(2) 0.25027(19) 0.0145(8) Uani 1 1 d . .
C15 C 0.4264(6) 0.4966(3) 0.2918(2) 0.0213(10) Uani 1 1 d . .
H15 H 0.3197 0.5061 0.3105 0.026 Uiso 1 1 calc R U
C16 C 0.5121(6) 0.4330(2) 0.30490(19) 0.0220(9) Uani 1 1 d . .
H16 H 0.4670 0.3997 0.3351 0.026 Uiso 1 1 calc R U
C17 C 0.6611(6) 0.4185(2) 0.27426(19) 0.0191(8) Uani 1 1 d . .
H17 H 0.7176 0.3744 0.2816 0.023 Uiso 1 1 calc R U
C18 C 0.7289(6) 0.4700(2) 0.2318(2) 0.0167(9) Uani 1 1 d . .
C19 C 0.8890(6) 0.4573(2) 0.19523(19) 0.0167(9) Uani 1 1 d . .
H19A H 0.9854 0.4601 0.2255 0.020 Uiso 1 1 calc R U
H19B H 0.8875 0.4088 0.1758 0.020 Uiso 1 1 calc R U
C20 C 0.8124(6) 0.4912(2) 0.08343(18) 0.0161(8) Uani 1 1 d . .
H20 H 0.6996 0.4736 0.0974 0.019 Uiso 1 1 calc R U
C21 C 0.9002(6) 0.4306(2) 0.0460(2) 0.0212(10) Uani 1 1 d . .
H21A H 1.0154 0.4458 0.0345 0.025 Uiso 1 1 calc R U
H21B H 0.9088 0.3879 0.0744 0.025 Uiso 1 1 calc R U
C22 C 0.8055(7) 0.4107(2) -0.0158(2) 0.0254(10) Uani 1 1 d . .
H22A H 0.8676 0.3729 -0.0394 0.030 Uiso 1 1 calc R U
H22B H 0.6934 0.3917 -0.0044 0.030 Uiso 1 1 calc R U
C23 C 0.7863(7) 0.4756(3) -0.0589(2) 0.0258(11) Uani 1 1 d . .
H23A H 0.7218 0.4624 -0.0983 0.031 Uiso 1 1 calc R U
H23B H 0.8986 0.4923 -0.0729 0.031 Uiso 1 1 calc R U
C24 C 0.6957(7) 0.5362(3) -0.0230(2) 0.0229(10) Uani 1 1 d . .
H24A H 0.5797 0.5210 -0.0128 0.028 Uiso 1 1 calc R U
H24B H 0.6890 0.5786 -0.0518 0.028 Uiso 1 1 calc R U
C25 C 0.7863(5) 0.5570(2) 0.04051(18) 0.0160(9) Uani 1 1 d . .
H25 H 0.8988 0.5772 0.0291 0.019 Uiso 1 1 calc R U
C26 C 0.6540(7) 0.6783(2) 0.0414(2) 0.0226(10) Uani 1 1 d . .
H26A H 0.6955 0.6721 -0.0036 0.027 Uiso 1 1 calc R U
H26B H 0.5307 0.6842 0.0391 0.027 Uiso 1 1 calc R U
O1W O 1.0776(4) 0.64869(16) 0.13352(14) 0.0181(6) Uani 1 1 d D .
H1W H 1.1329 0.6865 0.1281 0.027 Uiso 1 1 d DR U
H2W H 1.1409 0.6156 0.1207 0.027 Uiso 1 1 d DR U
N1S N 1.0468(8) 0.7287(3) 0.4456(3) 0.0550(15) Uani 1 1 d . .
C1S C 1.1143(8) 0.6749(4) 0.4455(3) 0.0393(14) Uani 1 1 d . .
C2S C 1.1999(8) 0.6056(4) 0.4450(3) 0.0459(16) Uani 1 1 d . .
H2SA H 1.1593 0.5770 0.4083 0.069 Uiso 1 1 calc R U
H2SB H 1.1768 0.5803 0.4858 0.069 Uiso 1 1 calc R U
H2SC H 1.3211 0.6132 0.4406 0.069 Uiso 1 1 calc R U

loop_
_atom_site_aniso_label
_atom_site_aniso_U_11
_atom_site_aniso_U_22
_atom_site_aniso_U_33
_atom_site_aniso_U_23
_atom_site_aniso_U_13
_atom_site_aniso_U_12
Yb1 0.01272(8) 0.01224(8) 0.01352(6) -0.00015(6) 0.00009(7) 0.00025(8)
Cl1 0.0192(5) 0.0229(5) 0.0165(4) 0.0017(4) -0.0030(4) 0.0009(4)
Cl2 0.0189(5) 0.0161(5) 0.0198(4) -0.0005(3) 0.0010(5) -0.0012(5)
Cl3 0.0180(6) 0.0179(5) 0.0245(4) -0.0031(4) 0.0028(4) 0.0007(4)
N1 0.014(2) 0.0116(16) 0.0189(15) 0.0005(12) 0.0009(14) 0.0032(15)
N2 0.016(2) 0.0169(18) 0.0202(15) -0.0015(13) -0.0017(14) 0.0016(15)
N3 0.0152(19) 0.0155(19) 0.0163(15) -0.0021(13) -0.0003(13) 0.0009(15)
N4 0.0138(19) 0.0150(17) 0.0159(14) 0.0007(12) -0.0002(14) -0.0023(15)
N5 0.0155(19) 0.0161(19) 0.0142(14) 0.0000(13) -0.0005(13) -0.0015(15)
N6 0.022(2) 0.0134(16) 0.0152(13) -0.0003(11) -0.0017(15) 0.0040(16)
C1 0.016(2) 0.018(2) 0.0165(18) 0.0045(15) 0.0052(15) 0.0063(17)
C2 0.026(3) 0.023(3) 0.022(2) 0.0053(17) 0.0082(18) 0.005(2)
C3 0.034(3) 0.017(2) 0.034(2) 0.007(2) 0.017(2) 0.005(2)
C4 0.024(2) 0.018(2) 0.033(2) -0.001(2) 0.0123(18) -0.004(2)
C5 0.017(2) 0.016(2) 0.024(2) 0.0005(16) 0.0096(17) -0.0027(18)
C6 0.016(2) 0.018(2) 0.029(2) -0.0070(17) 0.0029(19) -0.0037(19)
C7 0.018(2) 0.017(2) 0.0183(18) -0.0018(15) 0.0007(17) -0.0007(18)
C8 0.031(3) 0.024(3) 0.020(2) -0.0055(18) -0.0016(18) -0.002(2)
C9 0.038(3) 0.024(2) 0.021(2) -0.0074(18) 0.003(2) -0.001(2)
C10 0.038(3) 0.028(3) 0.024(2) -0.0068(19) 0.014(2) -0.004(2)
C11 0.022(2) 0.026(2) 0.024(2) -0.0046(19) 0.0064(19) -0.0015(19)
C12 0.018(2) 0.015(2) 0.0146(16) -0.0016(14) 0.0002(15) 0.0003(18)
C13 0.013(2) 0.018(2) 0.0219(18) -0.0003(15) 0.0019(15) 0.0016(17)
C14 0.013(2) 0.0130(19) 0.0172(17) -0.0006(14) -0.0007(16) -0.0030(18)
C15 0.021(2) 0.023(2) 0.0199(18) -0.0049(17) 0.0027(17) -0.005(2)
C16 0.028(3) 0.018(2) 0.019(2) 0.0027(15) 0.0033(18) -0.0048(19)
C17 0.022(2) 0.0154(19) 0.0199(17) 0.0027(14) 0.0015(19) -0.001(2)
C18 0.017(2) 0.017(2) 0.0160(18) 0.0027(15) -0.0010(15) -0.0023(17)
C19 0.021(2) 0.0113(19) 0.0176(19) 0.0020(14) -0.0009(16) 0.0037(16)
C20 0.015(2) 0.019(2) 0.0145(15) -0.0013(13) 0.0006(17) -0.002(2)
C21 0.025(2) 0.017(2) 0.022(2) -0.0054(16) 0.0014(18) 0.0030(19)
C22 0.033(3) 0.020(2) 0.0229(19) -0.0086(16) -0.001(2) 0.001(2)
C23 0.035(3) 0.027(2) 0.0155(18) -0.0076(17) -0.0004(18) 0.003(2)
C24 0.026(3) 0.027(2) 0.0154(17) -0.0037(16) -0.0044(18) 0.001(2)
C25 0.017(2) 0.018(2) 0.0138(17) -0.0009(14) 0.0005(14) -0.0007(17)
C26 0.031(3) 0.014(2) 0.0227(19) 0.0009(15) -0.006(2) 0.005(2)
O1W 0.0164(16) 0.0137(16) 0.0243(14) 0.0003(11) 0.0025(12) 0.0007(12)
N1S 0.051(4) 0.049(4) 0.065(4) 0.012(3) -0.003(3) -0.003(3)
C1S 0.033(3) 0.053(4) 0.032(3) 0.010(3) -0.003(2) -0.009(3)
C2S 0.045(4) 0.063(4) 0.030(2) 0.012(3) -0.001(3) 0.013(3)

loop_
_atom_type_symbol
_atom_type_description
_atom_type_scat_dispersion_real
_atom_type_scat_dispersion_imag
_atom_type_scat_source
C C 0.0033 0.0016 'International Tables Vol C Tables 4.2.6.8 and 6.1.1.4'
H H 0.0000 0.0000 'International Tables Vol C Tables 4.2.6.8 and 6.1.1.4'
N N 0.0061 0.0033 'International Tables Vol C Tables 4.2.6.8 and 6.1.1.4'
O O 0.0106 0.0060 'International Tables Vol C Tables 4.2.6.8 and 6.1.1.4'
Cl Cl 0.1484 0.1585 'International Tables Vol C Tables 4.2.6.8 and 6.1.1.4'
Yb Yb -0.3850 5.5486 'International Tables Vol C Tables 4.2.6.8 and 6.1.1.4'

loop_
_geom_angle_atom_site_label_1
_geom_angle_atom_site_label_2
_geom_angle_atom_site_label_3
_geom_angle
O1W Yb1 N1 73.65(12)
O1W Yb1 N4 138.85(12)
N1 Yb1 N4 139.76(13)
O1W Yb1 N6 89.24(12)
N1 Yb1 N6 69.47(11)
N4 Yb1 N6 85.34(12)
O1W Yb1 N5 74.68(11)
N1 Yb1 N5 128.74(11)
N4 Yb1 N5 65.00(12)
N6 Yb1 N5 70.88(11)
O1W Yb1 N2 93.35(12)
N1 Yb1 N2 66.10(12)
N4 Yb1 N2 119.73(12)
N6 Yb1 N2 132.65(12)
N5 Yb1 N2 154.34(12)
O1W Yb1 N3 152.87(12)
N1 Yb1 N3 80.40(12)
N4 Yb1 N3 67.89(12)
N6 Yb1 N3 88.98(12)
N5 Yb1 N3 129.71(12)
N2 Yb1 N3 68.54(12)
O1W Yb1 Cl1 88.54(8)
N1 Yb1 Cl1 134.22(9)
N4 Yb1 Cl1 79.33(9)
N6 Yb1 Cl1 153.84(8)
N5 Yb1 Cl1 83.41(8)
N2 Yb1 Cl1 73.51(9)
N3 Yb1 Cl1 104.43(8)
C1 N1 C5 119.8(4)
C1 N1 Yb1 120.7(3)
C5 N1 Yb1 119.4(3)
C6 N2 C7 111.0(3)
C6 N2 Yb1 108.5(2)
C7 N2 Yb1 115.7(3)
C6 N2 H2N 107.1
C7 N2 H2N 107.1
Yb1 N2 H2N 107.1
C13 N3 C12 113.1(3)
C13 N3 Yb1 112.1(3)
C12 N3 Yb1 110.2(3)
C13 N3 H3N 107.0
C12 N3 H3N 107.0
Yb1 N3 H3N 107.0
C18 N4 C14 119.8(4)
C18 N4 Yb1 117.1(3)
C14 N4 Yb1 120.1(3)
C19 N5 C20 111.4(3)
C19 N5 Yb1 109.5(2)
C20 N5 Yb1 112.4(3)
C19 N5 H5N 107.8
C20 N5 H5N 107.8
Yb1 N5 H5N 107.8
C25 N6 C26 113.3(3)
C25 N6 Yb1 110.6(2)
C26 N6 Yb1 115.2(2)
C25 N6 H6N 105.6
C26 N6 H6N 105.6
Yb1 N6 H6N 105.6
N1 C1 C2 120.8(4)
N1 C1 C26 118.9(4)
C2 C1 C26 120.4(4)
C3 C2 C1 119.1(4)
C3 C2 H2 120.5
C1 C2 H2 120.5
C2 C3 C4 120.0(5)
C2 C3 H3 120.0
C4 C3 H3 120.0
C3 C4 C5 118.7(5)
C3 C4 H4 120.6
C5 C4 H4 120.6
N1 C5 C4 121.7(4)
N1 C5 C6 115.5(4)
C4 C5 C6 122.8(4)
N2 C6 C5 109.3(4)
N2 C6 H6A 109.8
C5 C6 H6A 109.8
N2 C6 H6B 109.8
C5 C6 H6B 109.8
H6A C6 H6B 108.3
N2 C7 C12 110.2(3)
N2 C7 C8 112.6(4)
C12 C7 C8 111.9(4)
N2 C7 H7 107.3
C12 C7 H7 107.3
C8 C7 H7 107.3
C9 C8 C7 111.0(4)
C9 C8 H8A 109.4
C7 C8 H8A 109.4
C9 C8 H8B 109.4
C7 C8 H8B 109.4
H8A C8 H8B 108.0
C10 C9 C8 110.9(4)
C10 C9 H9A 109.5
C8 C9 H9A 109.5
C10 C9 H9B 109.5
C8 C9 H9B 109.5
H9A C9 H9B 108.0
C9 C10 C11 111.2(4)
C9 C10 H10A 109.4
C11 C10 H10A 109.4
C9 C10 H10B 109.4
C11 C10 H10B 109.4
H10A C10 H10B 108.0
C10 C11 C12 111.6(4)
C10 C11 H11A 109.3
C12 C11 H11A 109.3
C10 C11 H11B 109.3
C12 C11 H11B 109.3
H11A C11 H11B 108.0
N3 C12 C7 106.9(3)
N3 C12 C11 113.0(4)
C7 C12 C11 110.2(4)
N3 C12 H12 108.9
C7 C12 H12 108.9
C11 C12 H12 108.9
N3 C13 C14 111.7(4)
N3 C13 H13A 109.3
C14 C13 H13A 109.3
N3 C13 H13B 109.3
C14 C13 H13B 109.3
H13A C13 H13B 107.9
N4 C14 C15 121.9(4)
N4 C14 C13 113.8(4)
C15 C14 C13 124.2(4)
C14 C15 C16 117.8(4)
C14 C15 H15 121.1
C16 C15 H15 121.1
C17 C16 C15 120.2(4)
C17 C16 H16 119.9
C15 C16 H16 119.9
C16 C17 C18 118.8(4)
C16 C17 H17 120.6
C18 C17 H17 120.6
N4 C18 C17 121.3(4)
N4 C18 C19 116.8(4)
C17 C18 C19 122.0(4)
N5 C19 C18 110.0(3)
N5 C19 H19A 109.7
C18 C19 H19A 109.7
N5 C19 H19B 109.7
C18 C19 H19B 109.7
H19A C19 H19B 108.2
N5 C20 C25 109.8(3)
N5 C20 C21 111.4(4)
C25 C20 C21 111.5(3)
N5 C20 H20 108.0
C25 C20 H20 108.0
C21 C20 H20 108.0
C22 C21 C20 111.8(4)
C22 C21 H21A 109.3
C20 C21 H21A 109.3
C22 C21 H21B 109.3
C20 C21 H21B 109.3
H21A C21 H21B 107.9
C23 C22 C21 110.2(4)
C23 C22 H22A 109.6
C21 C22 H22A 109.6
C23 C22 H22B 109.6
C21 C22 H22B 109.6
H22A C22 H22B 108.1
C22 C23 C24 111.0(4)
C22 C23 H23A 109.4
C24 C23 H23A 109.4
C22 C23 H23B 109.4
C24 C23 H23B 109.4
H23A C23 H23B 108.0
C23 C24 C25 111.9(4)
C23 C24 H24A 109.2
C25 C24 H24A 109.2
C23 C24 H24B 109.2
C25 C24 H24B 109.2
H24A C24 H24B 107.9
N6 C25 C20 108.2(3)
N6 C25 C24 112.7(4)
C20 C25 C24 110.5(4)
N6 C25 H25 108.5
C20 C25 H25 108.5
C24 C25 H25 108.5
C1 C26 N6 114.9(4)
C1 C26 H26A 108.5
N6 C26 H26A 108.5
C1 C26 H26B 108.5
N6 C26 H26B 108.5
H26A C26 H26B 107.5
Yb1 O1W H1W 129.9
Yb1 O1W H2W 124.3
H1W O1W H2W 105.2
N1S C1S C2S 179.5(8)
C1S C2S H2SA 109.5
C1S C2S H2SB 109.5
H2SA C2S H2SB 109.5
C1S C2S H2SC 109.5
H2SA C2S H2SC 109.5
H2SB C2S H2SC 109.5

loop_
_geom_bond_atom_site_label_1
_geom_bond_atom_site_label_2
_geom_bond_distance
Yb1 O1W 2.294(3)
Yb1 N1 2.414(3)
Yb1 N4 2.418(4)
Yb1 N6 2.462(3)
Yb1 N5 2.481(4)
Yb1 N2 2.487(4)
Yb1 N3 2.491(4)
Yb1 Cl1 2.6543(11)
N1 C1 1.340(5)
N1 C5 1.352(6)
N2 C6 1.476(6)
N2 C7 1.488(6)
N2 H2N 1.0000
N3 C13 1.468(6)
N3 C12 1.502(5)
N3 H3N 1.0000
N4 C18 1.331(6)
N4 C14 1.355(6)
N5 C19 1.483(5)
N5 C20 1.497(5)
N5 H5N 1.0000
N6 C25 1.495(5)
N6 C26 1.496(5)
N6 H6N 1.0000
C1 C2 1.413(6)
C1 C26 1.487(6)
C2 C3 1.369(7)
C2 H2 0.9500
C3 C4 1.382(7)
C3 H3 0.9500
C4 C5 1.388(7)
C4 H4 0.9500
C5 C6 1.497(6)
C6 H6A 0.9900
C6 H6B 0.9900
C7 C12 1.517(6)
C7 C8 1.543(6)
C7 H7 1.0000
C8 C9 1.517(7)
C8 H8A 0.9900
C8 H8B 0.9900
C9 C10 1.514(7)
C9 H9A 0.9900
C9 H9B 0.9900
C10 C11 1.529(7)
C10 H10A 0.9900
C10 H10B 0.9900
C11 C12 1.533(6)
C11 H11A 0.9900
C11 H11B 0.9900
C12 H12 1.0000
C13 C14 1.484(6)
C13 H13A 0.9900
C13 H13B 0.9900
C14 C15 1.391(6)
C15 C16 1.398(7)
C15 H15 0.9500
C16 C17 1.371(7)
C16 H16 0.9500
C17 C18 1.407(6)
C17 H17 0.9500
C18 C19 1.500(6)
C19 H19A 0.9900
C19 H19B 0.9900
C20 C25 1.527(6)
C20 C21 1.538(6)
C20 H20 1.0000
C21 C22 1.524(6)
C21 H21A 0.9900
C21 H21B 0.9900
C22 C23 1.508(7)
C22 H22A 0.9900
C22 H22B 0.9900
C23 C24 1.533(6)
C23 H23A 0.9900
C23 H23B 0.9900
C24 C25 1.542(6)
C24 H24A 0.9900
C24 H24B 0.9900
C25 H25 1.0000
C26 H26A 0.9900
C26 H26B 0.9900
O1W H1W 0.8399
O1W H2W 0.8397
N1S C1S 1.140(8)
C1S C2S 1.463(9)
C2S H2SA 0.9800
C2S H2SB 0.9800
C2S H2SC 0.9800

loop_
_geom_torsion_atom_site_label_1
_geom_torsion_atom_site_label_2
_geom_torsion_atom_site_label_3
_geom_torsion_atom_site_label_4
_geom_torsion
C5 N1 C1 C2 -1.4(6)
Yb1 N1 C1 C2 -177.5(3)
C5 N1 C1 C26 179.8(4)
Yb1 N1 C1 C26 3.6(5)
N1 C1 C2 C3 1.6(7)
C26 C1 C2 C3 -179.6(4)
C1 C2 C3 C4 -1.1(7)
C2 C3 C4 C5 0.4(7)
C1 N1 C5 C4 0.7(7)
Yb1 N1 C5 C4 176.8(3)
C1 N1 C5 C6 -178.6(4)
Yb1 N1 C5 C6 -2.5(5)
C3 C4 C5 N1 -0.2(7)
C3 C4 C5 C6 179.1(4)
C7 N2 C6 C5 -78.4(4)
Yb1 N2 C6 C5 49.7(4)
N1 C5 C6 N2 -32.6(5)
C4 C5 C6 N2 148.1(4)
C6 N2 C7 C12 153.9(3)
Yb1 N2 C7 C12 29.7(4)
C6 N2 C7 C8 -80.5(4)
Yb1 N2 C7 C8 155.4(3)
N2 C7 C8 C9 179.6(4)
C12 C7 C8 C9 -55.7(5)
C7 C8 C9 C10 55.8(5)
C8 C9 C10 C11 -56.5(6)
C9 C10 C11 C12 56.4(6)
C13 N3 C12 C7 -178.0(3)
Yb1 N3 C12 C7 55.6(4)
C13 N3 C12 C11 -56.6(5)
Yb1 N3 C12 C11 177.0(3)
N2 C7 C12 N3 -56.0(4)
C8 C7 C12 N3 178.0(4)
N2 C7 C12 C11 -179.2(3)
C8 C7 C12 C11 54.8(5)
C10 C11 C12 N3 -174.8(4)
C10 C11 C12 C7 -55.2(5)
C12 N3 C13 C14 -86.9(4)
Yb1 N3 C13 C14 38.5(4)
C18 N4 C14 C15 3.0(6)
Yb1 N4 C14 C15 -156.9(3)
C18 N4 C14 C13 -175.0(4)
Yb1 N4 C14 C13 25.1(4)
N3 C13 C14 N4 -42.2(5)
N3 C13 C14 C15 139.8(4)
N4 C14 C15 C16 1.1(6)
C13 C14 C15 C16 178.9(4)
C14 C15 C16 C17 -3.9(6)
C15 C16 C17 C18 2.7(6)
C14 N4 C18 C17 -4.4(6)
Yb1 N4 C18 C17 156.1(3)
C14 N4 C18 C19 175.6(4)
Yb1 N4 C18 C19 -23.9(5)
C16 C17 C18 N4 1.6(6)
C16 C17 C18 C19 -178.4(4)
C20 N5 C19 C18 -82.9(4)
Yb1 N5 C19 C18 42.1(4)
N4 C18 C19 N5 -13.6(5)
C17 C18 C19 N5 166.4(4)
C19 N5 C20 C25 161.3(3)
Yb1 N5 C20 C25 37.9(4)
C19 N5 C20 C21 -74.7(4)
Yb1 N5 C20 C21 161.9(3)
N5 C20 C21 C22 -178.6(4)
C25 C20 C21 C22 -55.5(5)
C20 C21 C22 C23 57.2(5)
C21 C22 C23 C24 -57.4(6)
C22 C23 C24 C25 56.6(5)
C26 N6 C25 C20 -178.3(4)
Yb1 N6 C25 C20 50.5(4)
C26 N6 C25 C24 -55.8(5)
Yb1 N6 C25 C24 173.0(3)
N5 C20 C25 N6 -59.2(5)
C21 C20 C25 N6 176.8(4)
N5 C20 C25 C24 177.0(4)
C21 C20 C25 C24 53.0(5)
C23 C24 C25 N6 -175.1(4)
C23 C24 C25 C20 -53.9(5)
N1 C1 C26 N6 -8.9(6)
C2 C1 C26 N6 172.2(4)
C25 N6 C26 C1 -119.1(4)
Yb1 N6 C26 C1 9.7(5)
